data_7053645
loop_
_publ_author_name
'Potts, Storm V.'
'Barbour, Leonard J.'

_publ_section_title
;
 Solvent-mediated conformational similarities within a series of 1D
 coordination polymers constructed from a new flexible ditopic
 bis-imidazole ligand
;
_journal_issue 11
_journal_name_full 'New Journal of Chemistry'
_journal_page_first 2451
_journal_paper_doi 10.1039/c0nj00357c
_journal_volume 34
_journal_year 2010
_chemical_formula_moiety 'C17 H20 Cd I2 N4 S2, H2 O'
_chemical_formula_sum 'C17 H22 Cd I2 N4 O S2'
_chemical_formula_weight 728.71
_chemical_name_common work
_chemical_name_systematic
;
?
;
_space_group_IT_number 14
_symmetry_cell_setting monoclinic
_symmetry_space_group_name_Hall '-P 2ybc'
_symmetry_space_group_name_H-M 'P 1 21/c 1'
_atom_sites_solution_hydrogens geom
_atom_sites_solution_primary direct
_atom_sites_solution_secondary difmap
_audit_creation_method SHELXL-97
_cell_angle_alpha 90.00
_cell_angle_beta 99.904(4)
_cell_angle_gamma 90.00
_cell_formula_units_Z 4
_cell_length_a 13.470(3)
_cell_length_b 11.610(3)
_cell_length_c 15.371(3)
_cell_measurement_reflns_used 4802
_cell_measurement_temperature 100(2)
_cell_measurement_theta_max 28.262
_cell_measurement_theta_min 2.331
_cell_volume 2368.0(9)
_computing_cell_refinement 'SAINT (Bruker, 2003)'
_computing_data_collection 'SMART (Bruker, 2002)'
_computing_data_reduction SAINT
_computing_molecular_graphics 'X-SEED (Barbour, 2001; Atwood & Barbour, 2003)'
_computing_publication_material 'publCIF (Westrip, 2006)'
_computing_structure_refinement 'SHELXL-97 (Sheldrick, 1997)'
_computing_structure_solution 'SHELXS-97 (Sheldrick, 1990)'
_diffrn_ambient_temperature 100(2)
_diffrn_measured_fraction_theta_full 0.997
_diffrn_measured_fraction_theta_max 0.938
_diffrn_measurement_device_type 'Bruker APEX CCD area detector'
_diffrn_measurement_method /w
_diffrn_radiation_monochromator graphite
_diffrn_radiation_source 'fine-focus sealed tube'
_diffrn_radiation_type MoK\a
_diffrn_radiation_wavelength 0.71073
_diffrn_reflns_av_R_equivalents 0.0349
_diffrn_reflns_av_sigmaI/netI 0.0439
_diffrn_reflns_limit_h_max 14
_diffrn_reflns_limit_h_min -17
_diffrn_reflns_limit_k_max 14
_diffrn_reflns_limit_k_min -15
_diffrn_reflns_limit_l_max 20
_diffrn_reflns_limit_l_min -20
_diffrn_reflns_number 14624
_diffrn_reflns_theta_full 25.50
_diffrn_reflns_theta_max 28.26
_diffrn_reflns_theta_min 2.21
_diffrn_standards_number 0
_exptl_absorpt_coefficient_mu 3.720
_exptl_absorpt_correction_T_max 0.8076
_exptl_absorpt_correction_T_min 0.6850
_exptl_absorpt_correction_type multi-scan
_exptl_absorpt_process_details 'SADABS, Bruker (2002a)'
_exptl_crystal_colour colourless
_exptl_crystal_density_diffrn 2.044
_exptl_crystal_density_method 'not measured'
_exptl_crystal_description plate
_exptl_crystal_F_000 1384
_exptl_crystal_size_max 0.11
_exptl_crystal_size_mid 0.09
_exptl_crystal_size_min 0.06
_refine_diff_density_max 1.304
_refine_diff_density_min -0.616
_refine_diff_density_rms 0.171
_refine_ls_extinction_method none
_refine_ls_goodness_of_fit_ref 1.076
_refine_ls_hydrogen_treatment mixed
_refine_ls_matrix_type full
_refine_ls_number_parameters 255
_refine_ls_number_reflns 5506
_refine_ls_number_restraints 3
_refine_ls_restrained_S_all 1.076
_refine_ls_R_factor_all 0.0462
_refine_ls_R_factor_gt 0.0378
_refine_ls_shift/su_max 0.001
_refine_ls_shift/su_mean 0.000
_refine_ls_structure_factor_coef Fsqd
_refine_ls_weighting_details 'calc w=1/[\s^2^(Fo^2^)+(0.0423P)^2^+0.0000P] where P=(Fo^2^+2Fc^2^)/3'
_refine_ls_weighting_scheme calc
_refine_ls_wR_factor_gt 0.0827
_refine_ls_wR_factor_ref 0.0865
_reflns_number_gt 4801
_reflns_number_total 5506
_reflns_threshold_expression >2sigma(I)
_cod_data_source_file c0nj00357c.txt
_cod_data_source_block 21
_cod_original_cell_volume 2367.9(9)
_cod_original_sg_symbol_H-M P21/c
_cod_database_code 7053645

loop_
_symmetry_equiv_pos_as_xyz
'x, y, z'
'-x, y+1/2, -z+1/2'
'-x, -y, -z'
'x, -y-1/2, z-1/2'

loop_
_atom_site_label
_atom_site_type_symbol
_atom_site_fract_x
_atom_site_fract_y
_atom_site_fract_z
_atom_site_U_iso_or_equiv
_atom_site_adp_type
_atom_site_occupancy
_atom_site_symmetry_multiplicity
_atom_site_calc_flag
_atom_site_refinement_flags
I1 I 0.64998(2) 0.53365(2) 0.636425(18) 0.02248(9) Uani 1 1 d .
Cd1 Cd 0.83325(2) 0.54374(3) 0.57982(2) 0.01806(9) Uani 1 1 d .
N1 N 0.8144(3) 0.6654(3) 0.4667(2) 0.0195(7) Uani 1 1 d .
I2 I 1.00035(2) 0.58480(3) 0.706918(19) 0.02695(9) Uani 1 1 d .
C2 C 0.8056(3) 0.6412(4) 0.3779(3) 0.0204(9) Uani 1 1 d .
H2 H 0.8042 0.5663 0.3528 0.025 Uiso 1 1 calc R
C3 C 0.7992(3) 0.7418(4) 0.3321(3) 0.0226(9) Uani 1 1 d .
H3 H 0.7919 0.7506 0.2698 0.027 Uiso 1 1 calc R
N4 N 0.8053(3) 0.8276(3) 0.3936(2) 0.0201(7) Uani 1 1 d .
H4 H 0.8043 0.9020 0.3824 0.024 Uiso 1 1 calc R
C5 C 0.8133(3) 0.7795(4) 0.4743(3) 0.0185(8) Uani 1 1 d .
S6 S 0.82875(8) 0.85678(9) 0.57332(7) 0.0214(2) Uani 1 1 d .
C7 C 0.6966(3) 0.8902(4) 0.5825(3) 0.0200(9) Uani 1 1 d .
H7A H 0.6587 0.8172 0.5828 0.024 Uiso 1 1 calc R
H7B H 0.6955 0.9296 0.6394 0.024 Uiso 1 1 calc R
C8 C 0.6445(3) 0.9654(3) 0.5082(3) 0.0155(8) Uani 1 1 d .
C9 C 0.5874(3) 0.9151(4) 0.4334(3) 0.0174(8) Uani 1 1 d .
C10 C 0.5689(3) 0.7872(4) 0.4235(3) 0.0215(9) Uani 1 1 d .
H10A H 0.5819 0.7506 0.4818 0.032 Uiso 1 1 calc R
H10B H 0.6140 0.7543 0.3864 0.032 Uiso 1 1 calc R
H10C H 0.4987 0.7735 0.3959 0.032 Uiso 1 1 calc R
C11 C 0.5457(3) 0.9867(4) 0.3637(3) 0.0187(8) Uani 1 1 d .
H11 H 0.5081 0.9527 0.3121 0.022 Uiso 1 1 calc R
C12 C 0.5568(3) 1.1038(4) 0.3666(3) 0.0178(8) Uani 1 1 d .
C13 C 0.5113(3) 1.1751(4) 0.2872(3) 0.0249(10) Uani 1 1 d .
H13A H 0.4749 1.1245 0.2416 0.037 Uiso 1 1 calc R
H13B H 0.5651 1.2153 0.2639 0.037 Uiso 1 1 calc R
H13C H 0.4645 1.2316 0.3049 0.037 Uiso 1 1 calc R
C14 C 0.6110(3) 1.1560(3) 0.4438(3) 0.0165(8) Uani 1 1 d .
C15 C 0.6551(3) 1.0865(4) 0.5151(3) 0.0163(8) Uani 1 1 d .
C16 C 0.7122(3) 1.1378(4) 0.5996(3) 0.0200(9) Uani 1 1 d .
H16A H 0.7798 1.1040 0.6125 0.030 Uiso 1 1 calc R
H16B H 0.6761 1.1212 0.6484 0.030 Uiso 1 1 calc R
H16C H 0.7177 1.2214 0.5928 0.030 Uiso 1 1 calc R
C17 C 0.6158(3) 1.2855(4) 0.4473(3) 0.0204(9) Uani 1 1 d .
H17A H 0.6284 1.3099 0.5100 0.024 Uiso 1 1 calc R
H17B H 0.5495 1.3168 0.4197 0.024 Uiso 1 1 calc R
S18 S 0.71407(8) 1.34905(10) 0.39153(7) 0.0247(2) Uani 1 1 d .
C19 C 0.8213(3) 1.3079(3) 0.4655(3) 0.0198(9) Uani 1 1 d .
N20 N 0.8661(3) 1.3665(3) 0.5348(2) 0.0190(7) Uani 1 1 d .
C21 C 0.9426(3) 1.2978(4) 0.5773(3) 0.0243(10) Uani 1 1 d .
H21 H 0.9883 1.3176 0.6294 0.029 Uiso 1 1 calc R
C22 C 0.9416(3) 1.1959(4) 0.5321(3) 0.0265(10) Uani 1 1 d .
H22 H 0.9853 1.1320 0.5472 0.032 Uiso 1 1 calc R
N23 N 0.8664(3) 1.2042(3) 0.4618(3) 0.0236(8) Uani 1 1 d .
H23 H 0.8497 1.1515 0.4208 0.028 Uiso 1 1 calc R
O24 O 0.8223(3) 1.0492(3) 0.3238(2) 0.0303(8) Uani 1 1 d D
H24A H 0.7597(17) 1.053(4) 0.279(2) 0.040(16) Uiso 1 1 d D
H24B H 0.878(2) 1.050(7) 0.290(3) 0.12(3) Uiso 1 1 d D

loop_
_atom_site_aniso_label
_atom_site_aniso_U_11
_atom_site_aniso_U_22
_atom_site_aniso_U_33
_atom_site_aniso_U_23
_atom_site_aniso_U_13
_atom_site_aniso_U_12
I1 0.02152(16) 0.02210(16) 0.02565(16) 0.00192(11) 0.00919(12) 0.00348(11)
Cd1 0.02012(17) 0.01528(16) 0.01927(16) 0.00080(11) 0.00480(12) 0.00258(11)
N1 0.0187(18) 0.0182(18) 0.0222(18) 0.0011(15) 0.0052(14) 0.0019(14)
I2 0.02384(17) 0.02868(18) 0.02670(17) -0.00786(12) -0.00024(12) 0.00324(12)
C2 0.023(2) 0.018(2) 0.023(2) -0.0018(17) 0.0097(18) -0.0016(17)
C3 0.022(2) 0.023(2) 0.023(2) 0.0008(18) 0.0083(18) -0.0015(17)
N4 0.0231(19) 0.0146(18) 0.0226(18) 0.0047(14) 0.0043(15) -0.0029(14)
C5 0.013(2) 0.020(2) 0.023(2) -0.0008(17) 0.0033(16) 0.0017(16)
S6 0.0207(5) 0.0184(5) 0.0236(5) -0.0029(4) -0.0001(4) 0.0038(4)
C7 0.018(2) 0.021(2) 0.021(2) 0.0043(17) 0.0058(17) 0.0063(17)
C8 0.014(2) 0.016(2) 0.017(2) 0.0015(15) 0.0054(16) 0.0048(15)
C9 0.016(2) 0.019(2) 0.019(2) -0.0003(16) 0.0060(16) 0.0030(16)
C10 0.020(2) 0.020(2) 0.024(2) -0.0030(17) 0.0019(17) -0.0025(17)
C11 0.017(2) 0.022(2) 0.017(2) -0.0041(17) 0.0027(16) 0.0015(16)
C12 0.014(2) 0.021(2) 0.020(2) 0.0031(17) 0.0088(16) 0.0041(16)
C13 0.027(2) 0.023(2) 0.024(2) 0.0012(18) 0.0037(19) 0.0018(18)
C14 0.017(2) 0.013(2) 0.021(2) -0.0031(16) 0.0086(16) 0.0002(15)
C15 0.0127(19) 0.019(2) 0.019(2) -0.0015(16) 0.0069(16) -0.0018(15)
C16 0.024(2) 0.012(2) 0.022(2) -0.0020(16) 0.0015(17) -0.0015(16)
C17 0.018(2) 0.017(2) 0.025(2) 0.0058(17) 0.0021(17) 0.0013(16)
S18 0.0259(6) 0.0209(6) 0.0260(6) 0.0068(4) 0.0003(4) -0.0056(4)
C19 0.019(2) 0.015(2) 0.027(2) -0.0009(17) 0.0092(18) -0.0031(16)
N20 0.0170(18) 0.0136(17) 0.0272(19) -0.0015(14) 0.0066(14) -0.0007(13)
C21 0.018(2) 0.021(2) 0.032(2) -0.0012(18) 0.0012(18) -0.0001(17)
C22 0.016(2) 0.016(2) 0.048(3) -0.005(2) 0.006(2) 0.0002(16)
N23 0.022(2) 0.0163(19) 0.034(2) -0.0065(15) 0.0079(16) -0.0028(14)
O24 0.047(2) 0.0189(17) 0.0242(17) -0.0013(13) 0.0034(16) -0.0035(15)

loop_
_atom_type_symbol
_atom_type_description
_atom_type_scat_dispersion_real
_atom_type_scat_dispersion_imag
_atom_type_scat_source
C C 0.0033 0.0016 'International Tables Vol C Tables 4.2.6.8 and 6.1.1.4'
H H 0.0000 0.0000 'International Tables Vol C Tables 4.2.6.8 and 6.1.1.4'
N N 0.0061 0.0033 'International Tables Vol C Tables 4.2.6.8 and 6.1.1.4'
S S 0.1246 0.1234 'International Tables Vol C Tables 4.2.6.8 and 6.1.1.4'
Cd Cd -0.8075 1.2024 'International Tables Vol C Tables 4.2.6.8 and 6.1.1.4'
I I -0.4742 1.8119 'International Tables Vol C Tables 4.2.6.8 and 6.1.1.4'
O O 0.0106 0.0060 'International Tables Vol C Tables 4.2.6.8 and 6.1.1.4'

loop_
_geom_angle_atom_site_label_1
_geom_angle_atom_site_label_2
_geom_angle_atom_site_label_3
_geom_angle
_geom_angle_site_symmetry_1
_geom_angle_site_symmetry_3
N1 Cd1 N20 110.14(13) . 1_545
N1 Cd1 I2 114.50(9) . .
N20 Cd1 I2 101.38(9) 1_545 .
N1 Cd1 I1 106.62(9) . .
N20 Cd1 I1 107.08(9) 1_545 .
I2 Cd1 I1 116.74(2) . .
C5 N1 C2 106.8(3) . .
C5 N1 Cd1 124.5(3) . .
C2 N1 Cd1 128.7(3) . .
C3 C2 N1 109.0(4) . .
C3 C2 H2 125.5 . .
N1 C2 H2 125.5 . .
C2 C3 N4 106.1(4) . .
C2 C3 H3 127.0 . .
N4 C3 H3 127.0 . .
C5 N4 C3 108.7(4) . .
C5 N4 H4 125.7 . .
C3 N4 H4 125.7 . .
N1 C5 N4 109.4(4) . .
N1 C5 S6 125.9(3) . .
N4 C5 S6 124.5(3) . .
C5 S6 C7 101.63(19) . .
C8 C7 S6 113.1(3) . .
C8 C7 H7A 109.0 . .
S6 C7 H7A 109.0 . .
C8 C7 H7B 109.0 . .
S6 C7 H7B 109.0 . .
H7A C7 H7B 107.8 . .
C9 C8 C15 120.7(4) . .
C9 C8 C7 120.0(4) . .
C15 C8 C7 119.3(4) . .
C11 C9 C8 118.4(4) . .
C11 C9 C10 118.1(4) . .
C8 C9 C10 123.5(4) . .
C9 C10 H10A 109.5 . .
C9 C10 H10B 109.5 . .
H10A C10 H10B 109.5 . .
C9 C10 H10C 109.5 . .
H10A C10 H10C 109.5 . .
H10B C10 H10C 109.5 . .
C12 C11 C9 122.7(4) . .
C12 C11 H11 118.6 . .
C9 C11 H11 118.6 . .
C11 C12 C14 119.3(4) . .
C11 C12 C13 119.4(4) . .
C14 C12 C13 121.3(4) . .
C12 C13 H13A 109.5 . .
C12 C13 H13B 109.5 . .
H13A C13 H13B 109.5 . .
C12 C13 H13C 109.5 . .
H13A C13 H13C 109.5 . .
H13B C13 H13C 109.5 . .
C15 C14 C12 119.7(4) . .
C15 C14 C17 122.3(4) . .
C12 C14 C17 118.0(4) . .
C14 C15 C8 119.1(4) . .
C14 C15 C16 121.8(4) . .
C8 C15 C16 119.0(4) . .
C15 C16 H16A 109.5 . .
C15 C16 H16B 109.5 . .
H16A C16 H16B 109.5 . .
C15 C16 H16C 109.5 . .
H16A C16 H16C 109.5 . .
H16B C16 H16C 109.5 . .
C14 C17 S18 114.3(3) . .
C14 C17 H17A 108.7 . .
S18 C17 H17A 108.7 . .
C14 C17 H17B 108.7 . .
S18 C17 H17B 108.7 . .
H17A C17 H17B 107.6 . .
C19 S18 C17 99.60(19) . .
N20 C19 N23 110.2(4) . .
N20 C19 S18 126.7(3) . .
N23 C19 S18 122.9(3) . .
C19 N20 C21 106.6(3) . .
C19 N20 Cd1 129.5(3) . 1_565
C21 N20 Cd1 123.9(3) . 1_565
C22 C21 N20 108.5(4) . .
C22 C21 H21 125.7 . .
N20 C21 H21 125.7 . .
N23 C22 C21 106.5(4) . .
N23 C22 H22 126.7 . .
C21 C22 H22 126.7 . .
C22 N23 C19 108.1(4) . .
C22 N23 H23 126.0 . .
C19 N23 H23 126.0 . .
H24A O24 H24B 105.9(3) . .

loop_
_geom_bond_atom_site_label_1
_geom_bond_atom_site_label_2
_geom_bond_distance
_geom_bond_site_symmetry_2
I1 Cd1 2.7575(6) .
Cd1 N1 2.221(3) .
Cd1 N20 2.239(3) 1_545
Cd1 I2 2.7564(6) .
N1 C5 1.330(5) .
N1 C2 1.378(5) .
C2 C3 1.359(6) .
C2 H2 0.9500 .
C3 N4 1.367(5) .
C3 H3 0.9500 .
N4 C5 1.348(5) .
N4 H4 0.8800 .
C5 S6 1.748(4) .
S6 C7 1.850(4) .
C7 C8 1.511(5) .
C7 H7A 0.9900 .
C7 H7B 0.9900 .
C8 C9 1.396(6) .
C8 C15 1.416(6) .
C9 C11 1.395(6) .
C9 C10 1.510(6) .
C10 H10A 0.9800 .
C10 H10B 0.9800 .
C10 H10C 0.9800 .
C11 C12 1.367(6) .
C11 H11 0.9500 .
C12 C14 1.418(6) .
C12 C13 1.513(6) .
C13 H13A 0.9800 .
C13 H13B 0.9800 .
C13 H13C 0.9800 .
C14 C15 1.408(6) .
C14 C17 1.505(6) .
C15 C16 1.513(5) .
C16 H16A 0.9800 .
C16 H16B 0.9800 .
C16 H16C 0.9800 .
C17 S18 1.850(4) .
C17 H17A 0.9900 .
C17 H17B 0.9900 .
S18 C19 1.743(5) .
C19 N20 1.319(5) .
C19 N23 1.355(5) .
N20 C21 1.376(6) .
N20 Cd1 2.239(3) 1_565
C21 C22 1.371(6) .
C21 H21 0.9500 .
C22 N23 1.351(6) .
C22 H22 0.9500 .
N23 H23 0.8800 .
O24 H24A 0.990(2) .
O24 H24B 0.990(2) .

loop_
_geom_hbond_atom_site_label_D
_geom_hbond_atom_site_label_H
_geom_hbond_atom_site_label_A
_geom_hbond_distance_DH
_geom_hbond_distance_HA
_geom_hbond_distance_DA
_geom_hbond_angle_DHA
_geom_hbond_site_symmetry_A
N4 H4 O24 0.88 1.97 2.811(5) 160.6 .
N23 H23 O24 0.88 1.89 2.768(5) 173.0 .
O24 H24A I1 0.990(2) 2.63(3) 3.508(3) 148(4) 4_575
O24 H24B I2 0.990(2) 2.74(5) 3.589(4) 145(6) 4_575

loop_
_geom_torsion_atom_site_label_1
_geom_torsion_atom_site_label_2
_geom_torsion_atom_site_label_3
_geom_torsion_atom_site_label_4
_geom_torsion
_geom_torsion_site_symmetry_1
_geom_torsion_site_symmetry_4
N20 Cd1 N1 C5 -166.7(3) 1_545 .
I2 Cd1 N1 C5 -53.2(3) . .
I1 Cd1 N1 C5 77.4(3) . .
N20 Cd1 N1 C2 10.7(4) 1_545 .
I2 Cd1 N1 C2 124.1(3) . .
I1 Cd1 N1 C2 -105.2(3) . .
C5 N1 C2 C3 0.0(5) . .
Cd1 N1 C2 C3 -177.7(3) . .
N1 C2 C3 N4 0.7(5) . .
C2 C3 N4 C5 -1.2(5) . .
C2 N1 C5 N4 -0.7(4) . .
Cd1 N1 C5 N4 177.1(2) . .
C2 N1 C5 S6 -176.5(3) . .
Cd1 N1 C5 S6 1.4(5) . .
C3 N4 C5 N1 1.2(5) . .
C3 N4 C5 S6 177.0(3) . .
N1 C5 S6 C7 -98.9(4) . .
N4 C5 S6 C7 86.0(4) . .
C5 S6 C7 C8 -62.9(3) . .
S6 C7 C8 C9 93.9(4) . .
S6 C7 C8 C15 -85.4(4) . .
C15 C8 C9 C11 3.4(6) . .
C7 C8 C9 C11 -175.9(3) . .
C15 C8 C9 C10 -177.0(4) . .
C7 C8 C9 C10 3.7(6) . .
C8 C9 C11 C12 -1.4(6) . .
C10 C9 C11 C12 179.0(4) . .
C9 C11 C12 C14 -1.3(6) . .
C9 C11 C12 C13 178.5(4) . .
C11 C12 C14 C15 2.0(5) . .
C13 C12 C14 C15 -177.8(4) . .
C11 C12 C14 C17 -175.9(4) . .
C13 C12 C14 C17 4.3(5) . .
C12 C14 C15 C8 0.0(5) . .
C17 C14 C15 C8 177.8(4) . .
C12 C14 C15 C16 -178.9(4) . .
C17 C14 C15 C16 -1.1(6) . .
C9 C8 C15 C14 -2.7(6) . .
C7 C8 C15 C14 176.6(3) . .
C9 C8 C15 C16 176.2(4) . .
C7 C8 C15 C16 -4.4(5) . .
C15 C14 C17 S18 99.7(4) . .
C12 C14 C17 S18 -82.5(4) . .
C14 C17 S18 C19 -71.0(3) . .
C17 S18 C19 N20 -89.7(4) . .
C17 S18 C19 N23 85.6(4) . .
N23 C19 N20 C21 -0.3(5) . .
S18 C19 N20 C21 175.6(3) . .
N23 C19 N20 Cd1 178.8(3) . 1_565
S18 C19 N20 Cd1 -5.4(5) . 1_565
C19 N20 C21 C22 -0.6(5) . .
Cd1 N20 C21 C22 -179.7(3) 1_565 .
N20 C21 C22 N23 1.2(5) . .
C21 C22 N23 C19 -1.3(5) . .
N20 C19 N23 C22 1.0(5) . .
S18 C19 N23 C22 -175.0(3) . .
